data_1523900
loop_
_publ_author_name
'Isikawa, Y.'
'Oliveira, I.S.'
'Mizushima, A.'
'Sakurai, J.'
'Givord, F.'
'Munoz, A.'
'Mori, K.'
'Voiron, J.'
'Boucherle, J.X.'
'Flouquet, J.'

_publ_section_title
;
 Magnetic properties and neutron diffraction measurements of dense-Kondo
 compound Ce Ni2 Al5
;
_journal_name_full 'Journal of the Physical Society of Japan'
_journal_page_first 2349
_journal_page_last 2358
_journal_volume 63
_journal_year 1994
_chemical_formula_sum 'Al5 Ce Ni2'
_space_group_IT_number 71
_symmetry_space_group_name_Hall '-I 2 2'
_symmetry_space_group_name_H-M 'I m m m'
_cell_angle_alpha 90
_cell_angle_beta 90
_cell_angle_gamma 90
_cell_formula_units_Z 2
_cell_length_a 7.006
_cell_length_b 9.566
_cell_length_c 3.988
_cell_volume 267.273
_citation_journal_id_ASTM JUPSAU
_cod_data_source_file Isikawa_JUPSAU_1994_872.cif
_cod_data_source_block Al5Ce1Ni2
_cod_original_cell_volume 267.2733
_cod_original_formula_sum 'Al5 Ce1 Ni2'
_cod_database_code 1523900

loop_
_symmetry_equiv_pos_as_xyz
x,y,z
-x,-y,z
x,-y,-z
-x,y,-z
-x,-y,-z
x,y,-z
-x,y,z
x,-y,z
x+1/2,y+1/2,z+1/2
-x+1/2,-y+1/2,z+1/2
x+1/2,-y+1/2,-z+1/2
-x+1/2,y+1/2,-z+1/2
-x+1/2,-y+1/2,-z+1/2
x+1/2,y+1/2,-z+1/2
-x+1/2,y+1/2,z+1/2
x+1/2,-y+1/2,z+1/2

loop_
_atom_site_label
_atom_site_type_symbol
_atom_site_fract_x
_atom_site_fract_y
_atom_site_fract_z
_atom_site_occupancy
_atom_site_U_iso_or_equiv
Ce1 Ce 0 0 0 1 0.0
Ni1 Ni 0 0.2629 0.5 1 0.0
Al2 Al 0.1899 0.3413 0 1 0.0
Al1 Al 0 0.5 0.5 1 0.0
